data_7228159
loop_
_publ_author_name
'Iagatti, Alessandro'
'Patrizi, Barbara'
'Basagni, Andrea'
'Marcelli, Agnese'
'Alessi, Andrea'
'Zanardi, Stefano'
'Fusco, Roberto'
'Salvalaggio, Mario'
'Bussotti, Laura'
'FOGGI, Paolo'

_publ_section_title
;
 Photophysical properties and excited state dynamics of
 4,7-dithien-2-yl-2,1,3-benzothiadiazole
;
_journal_name_full 'Phys. Chem. Chem. Phys.'
_journal_paper_doi 10.1039/C6CP08721C
_journal_year 2017
_chemical_formula_structural 'C14 H7.6 N2 S3'
_chemical_formula_sum 'C14 H8 N2 S3'
_chemical_formula_weight 296.88
_chemical_name_common DTBT
_chemical_name_systematic
; 
'4,7-dithien-2-yl-2,1,3-benzothiadiazole'
;
_space_group_IT_number 61
_symmetry_cell_setting orthorhombic
_symmetry_space_group_name_Hall '-P 2bc 2ac'
_symmetry_space_group_name_H-M 'P c a b'
_atom_sites_solution_hydrogens geom
_atom_sites_solution_primary direct
_atom_sites_solution_secondary difmap
_audit_creation_method SHELXL
_audit_update_record
;
2016-09-09 deposited with the CCDC.
2017-04-28 downloaded from the CCDC.
;
_cell_angle_alpha 90.00
_cell_angle_beta 90.00
_cell_angle_gamma 90.00
_cell_formula_units_Z 8
_cell_length_a 9.969(1)
_cell_length_b 12.775(1)
_cell_length_c 20.278(1)
_cell_measurement_reflns_used 16731
_cell_measurement_temperature 293(2)
_cell_measurement_theta_max 30.034
_cell_measurement_theta_min 0.998
_cell_volume 2582.5(4)
_computing_cell_refinement 'HKL Scalepack (Otwinowski & Minor 1997)'
_computing_data_collection 'Collect (Nonius BV, 1997-2000)'
_computing_data_reduction 'HKL Denzo and Scalepack (Otwinowski & Minor 1997)'
_computing_molecular_graphics 'Diamond V3.2K'
_computing_structure_refinement 'SHELXL-93 (Sheldrick, 1993)'
_computing_structure_solution SIR2004
_diffrn_ambient_temperature 293(2)
_diffrn_measured_fraction_theta_full 0.990
_diffrn_measurement_device 'Nonius KappaCCD'
_diffrn_measurement_method CCD
_diffrn_radiation_monochromator 'horizonally mounted graphite crystal'
_diffrn_radiation_source 'fine-focus sealed tube'
_diffrn_radiation_type MoK\a
_diffrn_radiation_wavelength 0.71073
_diffrn_reflns_av_R_equivalents 0.0506
_diffrn_reflns_av_sigmaI/netI 0.0410
_diffrn_reflns_limit_h_max 14
_diffrn_reflns_limit_h_min -13
_diffrn_reflns_limit_k_max 16
_diffrn_reflns_limit_k_min -18
_diffrn_reflns_limit_l_max 28
_diffrn_reflns_limit_l_min -27
_diffrn_reflns_number 22691
_diffrn_reflns_theta_full 25.057
_diffrn_reflns_theta_max 30.08
_diffrn_reflns_theta_min 2.01
_exptl_absorpt_coefficient_mu 0.557
_exptl_crystal_colour orange
_exptl_crystal_density_diffrn 1.527
_exptl_crystal_description fiber
_exptl_crystal_F_000 1204
_exptl_crystal_preparation ', Luminescent'
_exptl_crystal_size_max 0.260
_exptl_crystal_size_mid 0.09
_exptl_crystal_size_min 0.09
_refine_diff_density_max 0.322
_refine_diff_density_min -0.347
_refine_diff_density_rms 0.058
_refine_ls_extinction_method none
_refine_ls_goodness_of_fit_all 0.997
_refine_ls_goodness_of_fit_obs 1.091
_refine_ls_hydrogen_treatment noref
_refine_ls_matrix_type full
_refine_ls_number_parameters 174
_refine_ls_number_reflns 3766
_refine_ls_number_restraints 0
_refine_ls_restrained_S_all 0.997
_refine_ls_restrained_S_obs 1.091
_refine_ls_R_factor_all 0.0961
_refine_ls_R_factor_obs 0.0511
_refine_ls_shift/esd_max 0.000
_refine_ls_shift/esd_mean 0.000
_refine_ls_structure_factor_coef Fsqd
_refine_ls_weighting_details 'w=1/[\s^2^(Fo^2^)+(0.1018P)^2^+0.4725P] where P=(Fo^2^+2Fc^2^)/3'
_refine_ls_weighting_scheme calc
_refine_ls_wR_factor_all 0.1767
_refine_ls_wR_factor_obs 0.1483
_reflns_number_observed 2263
_reflns_number_total 3766
_reflns_observed_criterion >2sigma(I)
_cod_data_source_file c6cp08721c2.cif
_cod_data_source_block dtb
_cod_depositor_comments
;
The following automatic conversions were performed:

'_refine_ls_weighting_scheme' value 'calc
w=1/[\s^2^(Fo^2^)+(0.1018P)^2^+0.4725P] where P=(Fo^2^+2Fc^2^)/3' was
changed to 'calc'. A new data item '_refine_ls_weighting_details' was
created with the value set to
'w=1/[\s^2^(Fo^2^)+(0.1018P)^2^+0.4725P] where P=(Fo^2^+2Fc^2^)/3'.

Automatic conversion script
Id: cif_fix_values 4973 2017-02-22 13:04:09Z antanas 
;
_cod_original_cell_volume 2582.6(1)
_cod_original_sg_symbol_H-M Pcab
_cod_database_code 7228159

loop_
_symmetry_equiv_pos_as_xyz
'x, y, z'
'-x, -y+1/2, z+1/2'
'x+1/2, -y, -z+1/2'
'-x+1/2, y+1/2, -z'
'-x, -y, -z'
'x, y-1/2, -z-1/2'
'-x-1/2, y, z-1/2'
'x-1/2, -y-1/2, z'

loop_
_atom_site_aniso_label
_atom_site_aniso_U_11
_atom_site_aniso_U_22
_atom_site_aniso_U_33
_atom_site_aniso_U_23
_atom_site_aniso_U_13
_atom_site_aniso_U_12
S1 0.0851(5) 0.0432(4) 0.0930(6) 0.0050(3) -0.0165(4) 0.0093(3)
S2 0.0637(4) 0.0389(4) 0.0638(4) 0.0003(3) -0.0149(3) -0.0019(3)
S2C 0.0637(4) 0.0389(4) 0.0638(4) 0.0003(3) -0.0149(3) -0.0019(3)
S3 0.0723(6) 0.1123(10) 0.0844(7) -0.0307(6) -0.0086(5) -0.0088(5)
S3C 0.0723(6) 0.1123(10) 0.0844(7) -0.0307(6) -0.0086(5) -0.0088(5)
N1 0.0643(12) 0.0394(10) 0.0687(11) 0.0024(9) -0.0064(10) 0.0004(8)
N2 0.0640(12) 0.0591(13) 0.0699(12) 0.0055(10) -0.0047(10) 0.0102(9)
C1 0.0476(11) 0.0409(11) 0.0490(11) 0.0015(8) 0.0062(9) -0.0007(8)
C2 0.0471(10) 0.0383(10) 0.0494(11) -0.0005(8) 0.0080(9) -0.0017(8)
C3 0.0690(14) 0.0441(12) 0.0626(13) -0.0033(10) -0.0039(11) -0.0047(11)
C4 0.0692(14) 0.0509(14) 0.0640(14) -0.0083(11) -0.0023(11) -0.0099(11)
C5 0.0490(11) 0.0614(14) 0.0470(11) -0.0046(10) 0.0056(9) -0.0048(10)
C6 0.0474(11) 0.0508(13) 0.0511(11) 0.0025(10) 0.0059(9) 0.0009(9)
C7 0.0488(11) 0.0371(10) 0.0480(10) 0.0021(8) 0.0061(9) -0.0017(8)
C8 0.0598(13) 0.067(2) 0.0614(13) 0.0027(12) -0.0082(11) 0.0033(12)
C9 0.0675(15) 0.061(2) 0.068(2) 0.0152(12) -0.0011(12) 0.0127(12)
C10 0.0837(14) 0.0674(13) 0.0865(14) 0.0039(11) 0.0023(11) 0.0002(10)
C10S 0.0837(14) 0.0674(13) 0.0865(14) 0.0039(11) 0.0023(11) 0.0002(10)
C11 0.0486(12) 0.086(2) 0.0495(12) -0.0079(12) 0.0083(10) -0.0047(11)
C12 0.065(2) 0.162(4) 0.069(2) -0.031(2) 0.0017(14) -0.014(2)
C13 0.058(2) 0.156(3) 0.063(2) 0.006(2) -0.0004(13) -0.001(2)
C14 0.0598(8) 0.130(2) 0.0586(8) 0.0001(9) -0.0067(7) 0.0097(9)
C14S 0.0598(8) 0.130(2) 0.0586(8) 0.0001(9) -0.0067(7) 0.0097(9)

loop_
_atom_site_label
_atom_site_type_symbol
_atom_site_fract_x
_atom_site_fract_y
_atom_site_fract_z
_atom_site_U_iso_or_equiv
_atom_site_thermal_displace_type
_atom_site_occupancy
_atom_site_calc_flag
_atom_site_refinement_flags
S1 S 0.88477(7) 0.01353(5) 0.35971(4) 0.0737(3) Uani 1 d .
S2 S 0.60144(7) 0.18262(5) 0.22775(3) 0.0555(3) Uani 0.866(3) d P
S2C C 0.60144(7) 0.18262(5) 0.22775(3) 0.0555(3) Uani 0.13 d P
S3 S 1.15430(11) 0.40155(10) 0.49319(5) 0.0897(5) Uani 0.716(3) d P
S3C C 1.15430(11) 0.40155(10) 0.49319(5) 0.0897(5) Uani 0.28 d P
N1 N 0.7936(2) 0.09486(14) 0.31902(10) 0.0575(5) Uani 1 d .
N2 N 0.9740(2) 0.0914(2) 0.40381(11) 0.0644(6) Uani 1 d .
C1 C 0.8310(2) 0.1908(2) 0.33892(10) 0.0458(5) Uani 1 d .
C2 C 0.7756(2) 0.2867(2) 0.31456(10) 0.0449(5) Uani 1 d .
C3 C 0.8270(2) 0.3758(2) 0.34276(12) 0.0586(6) Uani 1 d .
C4 C 0.9285(3) 0.3734(2) 0.39123(13) 0.0614(6) Uani 1 d .
C5 C 0.9861(2) 0.2835(2) 0.41560(11) 0.0525(5) Uani 1 d .
C6 C 0.9344(2) 0.1892(2) 0.38814(11) 0.0498(5) Uani 1 d .
C7 C 0.6725(2) 0.2915(2) 0.26345(10) 0.0446(5) Uani 1 d .
C8 C 0.4994(3) 0.2558(2) 0.17915(12) 0.0628(6) Uani 1 d .
C9 C 0.5174(3) 0.3578(2) 0.18809(13) 0.0654(7) Uani 1 d .
C10 C 0.6166(2) 0.3832(2) 0.23612(11) 0.0792(6) Uani 0.866(3) d P
C10S S 0.6166(2) 0.3832(2) 0.23612(11) 0.0792(6) Uani 0.13 d P
C11 C 1.0913(2) 0.2858(2) 0.46638(12) 0.0613(7) Uani 1 d .
C12 C 1.2589(3) 0.3459(4) 0.5443(2) 0.0988(12) Uani 1 d .
C13 C 1.2551(3) 0.2423(4) 0.5459(2) 0.0925(10) Uani 1 d .
C14 C 1.1535(2) 0.1878(2) 0.50095(7) 0.0829(6) Uani 0.716(3) d P
C14S S 1.1535(2) 0.1878(2) 0.50095(7) 0.0829(6) Uani 0.28 d P
H1 H 0.7850 0.4517 0.3190 0.100 Uiso 1 d .
H2 H 0.9599 0.4385 0.4108 0.100 Uiso 1 d .
H3 H 0.4438 0.2223 0.1526 0.100 Uiso 1 d .
H4 H 1.3206 0.3902 0.5785 0.100 Uiso 1 d .
H5 H 0.6554 0.4623 0.2460 0.100 Uiso 0.87 d P
H6 H 1.3312 0.2090 0.5836 0.100 Uiso 1 d .
H7 H 0.4758 0.4139 0.1654 0.100 Uiso 1 d .
H8 H 1.1207 0.1122 0.4861 0.100 Uiso 0.72 d P

loop_
_atom_type_symbol
_atom_type_description
_atom_type_scat_dispersion_real
_atom_type_scat_dispersion_imag
_atom_type_scat_source
C C 0.0033 0.0016 'International Tables Vol C Tables 4.2.6.8 and 6.1.1.4'
H H 0.0000 0.0000 'International Tables Vol C Tables 4.2.6.8 and 6.1.1.4'
N N 0.0061 0.0033 'International Tables Vol C Tables 4.2.6.8 and 6.1.1.4'
S S 0.1246 0.1234 'International Tables Vol C Tables 4.2.6.8 and 6.1.1.4'

loop_
_geom_angle_atom_site_label_1
_geom_angle_atom_site_label_2
_geom_angle_atom_site_label_3
_geom_angle
N2 S1 N1 101.43(11)
C8 S2 C7 92.61(12)
C8 S2C C7 92.61(12)
C12 S3 C11 93.4(2)
C12 S3C C11 93.4(2)
C1 N1 S1 106.2(2)
C6 N2 S1 106.3(2)
N1 C1 C2 124.8(2)
N1 C1 C6 113.3(2)
C2 C1 C6 121.9(2)
C3 C2 C1 114.9(2)
C3 C2 C7 121.5(2)
C1 C2 C7 123.5(2)
C2 C3 C4 122.7(2)
C2 C3 H1 112.6(2)
C4 C3 H1 124.5(2)
C5 C4 C3 124.6(2)
C5 C4 H2 115.7(2)
C3 C4 H2 119.7(3)
C4 C5 C6 114.5(2)
C4 C5 C11 122.2(2)
C6 C5 C11 123.3(2)
N2 C6 C5 125.9(2)
N2 C6 C1 112.8(2)
C5 C6 C1 121.3(2)
C10S C7 C10 0.0(3)
C10S C7 C2 126.3(2)
C10 C7 C2 126.3(2)
C10S C7 S2 110.1(2)
C10 C7 S2 110.1(2)
C2 C7 S2 123.6(2)
C10S C7 S2C 110.1(2)
C10 C7 S2C 110.1(2)
C2 C7 S2C 123.6(2)
S2 C7 S2C 0.00(6)
C9 C8 S2 112.4(2)
C9 C8 S2C 112.4(2)
S2 C8 S2C 0.00(6)
C9 C8 H3 130.1(3)
S2 C8 H3 117.5(2)
S2C C8 H3 117.5(2)
C8 C9 C10S 114.2(2)
C8 C9 C10 114.2(2)
C10S C9 C10 0.0(3)
C8 C9 H7 128.1(3)
C10S C9 H7 117.6(3)
C10 C9 H7 117.6(3)
C7 C10 C9 110.7(2)
C7 C10 H5 123.5(2)
C9 C10 H5 125.3(2)
C7 C10S C9 110.7(2)
C7 C10S H5 123.5(2)
C9 C10S H5 125.3(2)
C5 C11 C14S 125.6(2)
C5 C11 C14 125.6(2)
C14S C11 C14 0.0(2)
C5 C11 S3C 120.4(2)
C14S C11 S3C 114.1(2)
C14 C11 S3C 114.1(2)
C5 C11 S3 120.4(2)
C14S C11 S3 114.1(2)
C14 C11 S3 114.1(2)
S3C C11 S3 0.00(9)
C13 C12 S3 115.6(3)
C13 C12 S3C 115.6(3)
S3 C12 S3C 0.00(10)
C13 C12 H4 121.4(4)
S3 C12 H4 122.7(4)
S3C C12 H4 122.7(4)
C12 C13 C14S 117.3(3)
C12 C13 C14 117.3(3)
C14S C13 C14 0.0(2)
C12 C13 H6 111.4(4)
C14S C13 H6 131.3(4)
C14 C13 H6 131.3(4)
C13 C14 C11 99.5(2)
C13 C14 H8 141.8(2)
C11 C14 H8 118.58(15)
C13 C14S C11 99.5(2)
C13 C14S H8 141.8(2)
C11 C14S H8 118.58(15)

loop_
_geom_bond_atom_site_label_1
_geom_bond_atom_site_label_2
_geom_bond_distance
S1 N2 1.607(2)
S1 N1 1.608(2)
S2 C8 1.697(3)
S2 C7 1.721(2)
S2C C8 1.697(3)
S2C C7 1.721(2)
S3 C12 1.633(4)
S3 C11 1.696(3)
S3C C12 1.633(4)
S3C C11 1.696(3)
N1 C1 1.343(3)
N2 C6 1.348(3)
C1 C2 1.432(3)
C1 C6 1.436(3)
C2 C3 1.374(3)
C2 C7 1.461(3)
C3 C4 1.411(4)
C3 H1 1.161(2)
C4 C5 1.375(3)
C4 H2 0.973(2)
C5 C6 1.424(3)
C5 C11 1.471(3)
C7 C10S 1.411(3)
C7 C10 1.411(3)
C8 C9 1.328(4)
C8 H3 0.883(3)
C9 C10S 1.425(4)
C9 C10 1.425(4)
C9 H7 0.947(2)
C10 H5 1.100(3)
C10S H5 1.100(3)
C11 C14S 1.563(3)
C11 C14 1.563(3)
C12 C13 1.325(6)
C12 H4 1.086(3)
C13 C14S 1.530(4)
C13 C14 1.530(4)
C13 H6 1.159(3)
C14 H8 1.063(2)
C14S H8 1.063(2)
